data_4126176
loop_
_publ_author_name
'Phan, Hoa'
'Hrudka, Jeremy J.'
'Igimbayeva, Dilyara'
'Lawson Daku, Lat\'evi M'
'Shatruk, Michael'

_publ_section_title
;
 A Simple Approach for Predicting the Spin State of Homoleptic Fe(II)
 Tris-diimine Complexes.
;
_journal_issue 18
_journal_name_full 'Journal of the American Chemical Society'
_journal_page_first 6437
_journal_page_last 6447
_journal_paper_doi 10.1021/jacs.7b02098
_journal_volume 139
_journal_year 2017
_chemical_formula_sum 'C44 H39 Cl2 Fe N7 O8'
_chemical_formula_weight 920.57
_space_group_crystal_system monoclinic
_space_group_IT_number 14
_space_group_name_Hall '-P 2ybc'
_space_group_name_H-M_alt 'P 1 21/c 1'
_symmetry_space_group_name_Hall '-P 2ybc'
_symmetry_space_group_name_H-M 'P 1 21/c 1'
_atom_sites_solution_hydrogens geom
_audit_creation_method SHELXL-2014/7
_cell_angle_alpha 90
_cell_angle_beta 103.6400(10)
_cell_angle_gamma 90
_cell_formula_units_Z 4
_cell_length_a 10.6982(5)
_cell_length_b 30.0863(14)
_cell_length_c 13.1081(6)
_cell_measurement_reflns_used 9898
_cell_measurement_temperature 230(2)
_cell_measurement_theta_max 27.17
_cell_measurement_theta_min 2.32
_cell_volume 4100.1(3)
_computing_cell_refinement 'SMART V5.625 (Bruker, 2000)'
_computing_data_collection 'SMART V5.625 (Bruker, 2000)'
_computing_data_reduction 'SAINT V6.32 (Bruker, 2001)'
_computing_molecular_graphics 'X-Seed 2.0 (Barbour, 2001)'
_computing_publication_material 'SHELXL-2014/7 (Sheldrick, 2014)'
_computing_structure_refinement 'SHELXL-2014/7 (Sheldrick, 2014)'
_computing_structure_solution 'SHELXS-97 (Sheldrick, 2008)'
_diffrn_ambient_temperature 230(2)
_diffrn_measured_fraction_theta_full 1.000
_diffrn_measured_fraction_theta_max 0.940
_diffrn_measurement_device_type 'Bruker APEX II CCD area-detector'
_diffrn_measurement_method 'profile data from \w scans'
_diffrn_radiation_source 'fine-focus sealed tube'
_diffrn_radiation_type MoK\a
_diffrn_radiation_wavelength 0.71073
_diffrn_reflns_av_R_equivalents 0.0342
_diffrn_reflns_av_unetI/netI 0.0293
_diffrn_reflns_Laue_measured_fraction_full 1.000
_diffrn_reflns_Laue_measured_fraction_max 0.940
_diffrn_reflns_limit_h_max 14
_diffrn_reflns_limit_h_min -14
_diffrn_reflns_limit_k_max 40
_diffrn_reflns_limit_k_min -39
_diffrn_reflns_limit_l_max 17
_diffrn_reflns_limit_l_min -17
_diffrn_reflns_number 47618
_diffrn_reflns_point_group_measured_fraction_full 1.000
_diffrn_reflns_point_group_measured_fraction_max 0.940
_diffrn_reflns_theta_full 25.242
_diffrn_reflns_theta_max 28.518
_diffrn_reflns_theta_min 1.354
_exptl_absorpt_coefficient_mu 0.563
_exptl_absorpt_correction_T_max 0.7457
_exptl_absorpt_correction_T_min 0.7171
_exptl_absorpt_correction_type multi-scan
_exptl_absorpt_process_details 'SADABS-2014/2 (Bruker, 2014)'
_exptl_crystal_colour red
_exptl_crystal_density_diffrn 1.491
_exptl_crystal_description block
_exptl_crystal_F_000 1904
_exptl_crystal_size_max 0.200
_exptl_crystal_size_mid 0.120
_exptl_crystal_size_min 0.100
_refine_diff_density_max 0.739
_refine_diff_density_min -0.488
_refine_diff_density_rms 0.077
_refine_ls_extinction_method none
_refine_ls_goodness_of_fit_ref 1.049
_refine_ls_hydrogen_treatment constr
_refine_ls_matrix_type full
_refine_ls_number_parameters 579
_refine_ls_number_reflns 9790
_refine_ls_number_restraints 0
_refine_ls_restrained_S_all 1.049
_refine_ls_R_factor_all 0.0627
_refine_ls_R_factor_gt 0.0466
_refine_ls_shift/su_max 0.000
_refine_ls_shift/su_mean 0.000
_refine_ls_structure_factor_coef Fsqd
_refine_ls_weighting_details 'w=1/[\s^2^(Fo^2^)+(0.0752P)^2^+2.6304P] where P=(Fo^2^+2Fc^2^)/3'
_refine_ls_weighting_scheme calc
_refine_ls_wR_factor_gt 0.1276
_refine_ls_wR_factor_ref 0.1436
_reflns_Friedel_coverage 0.000
_reflns_number_gt 7723
_reflns_number_total 9790
_reflns_threshold_expression 'I > 2\s(I)'
_cod_data_source_file ja7b02098_si_002.cif
_cod_data_source_block
;
;
_cod_database_code 4126176
_shelx_shelxl_version_number 2014/7
_shelx_space_group_comment
;
The symmetry employed for this shelxl refinement is uniquely defined
by the following loop, which should always be used as a source of
symmetry information in preference to the above space-group names.
They are only intended as comments.
;
_shelx_estimated_absorpt_t_min 0.896
_shelx_estimated_absorpt_t_max 0.946

loop_
_space_group_symop_operation_xyz
'x, y, z'
'-x, y+1/2, -z+1/2'
'-x, -y, -z'
'x, -y-1/2, z-1/2'

loop_
_atom_site_label
_atom_site_type_symbol
_atom_site_fract_x
_atom_site_fract_y
_atom_site_fract_z
_atom_site_U_iso_or_equiv
_atom_site_adp_type
_atom_site_occupancy
_atom_site_site_symmetry_order
_atom_site_calc_flag
_atom_site_refinement_flags_posn
_atom_site_refinement_flags_adp
_atom_site_refinement_flags_occupancy
_atom_site_disorder_assembly
_atom_site_disorder_group
Fe1 Fe 0.22902(3) 0.14407(2) 0.76507(2) 0.02515(10) Uani 1 1 d . . . . .
Cl1 Cl 0.79346(6) 0.08885(2) 0.88179(5) 0.04218(16) Uani 1 1 d . . . . .
Cl2A Cl 0.5522(6) 0.1642(3) 0.3886(9) 0.0735(11) Uani 0.442(7) 1 d . . P A 1
Cl2B Cl 0.5129(5) 0.1582(3) 0.3912(6) 0.0735(11) Uani 0.558(7) 1 d . . P A 2
O1 O 0.6736(2) 0.07410(7) 0.8997(2) 0.0623(6) Uani 1 1 d . . . . .
O2 O 0.8823(3) 0.09785(11) 0.97788(19) 0.0866(9) Uani 1 1 d . . . . .
O3 O 0.8433(3) 0.05520(10) 0.8275(3) 0.0979(10) Uani 1 1 d . . . . .
O4 O 0.7719(3) 0.12810(9) 0.8187(2) 0.0847(8) Uani 1 1 d . . . . .
O5 O 0.5621(5) 0.17283(17) 0.4983(4) 0.169(2) Uani 1 1 d . . . . .
O6 O 0.5585(4) 0.11661(11) 0.3837(3) 0.1240(14) Uani 1 1 d . . . . .
O7 O 0.5003(7) 0.1841(2) 0.3032(5) 0.232(3) Uani 1 1 d . . . . .
O8A O 0.6703(7) 0.1807(3) 0.3914(8) 0.120(4) Uani 0.442(7) 1 d . . P A 1
O8B O 0.3905(7) 0.1562(4) 0.4043(5) 0.181(5) Uani 0.558(7) 1 d . . P A 2
N1 N 0.23043(18) 0.09482(6) 0.86484(14) 0.0301(4) Uani 1 1 d . . . . .
N1S N 0.8518(3) 0.24090(11) 0.6132(2) 0.0704(8) Uani 1 1 d . . . . .
N2 N 0.38655(17) 0.16165(6) 0.87075(14) 0.0282(4) Uani 1 1 d . . . . .
N3 N 0.32553(18) 0.10701(6) 0.68679(14) 0.0298(4) Uani 1 1 d . . . . .
N4 N 0.08026(17) 0.12050(6) 0.66003(14) 0.0291(4) Uani 1 1 d . . . . .
N5 N 0.24199(17) 0.19693(6) 0.67957(14) 0.0289(4) Uani 1 1 d . . . . .
N6 N 0.12377(17) 0.18417(6) 0.82862(14) 0.0285(4) Uani 1 1 d . . . . .
C1 C 0.1452(2) 0.06216(8) 0.8611(2) 0.0389(5) Uani 1 1 d . . . . .
H1 H 0.0698 0.0621 0.8070 0.047 Uiso 1 1 calc R U . . .
C1S C 0.7734(3) 0.23356(10) 0.6544(2) 0.0492(7) Uani 1 1 d . . . . .
C2 C 0.1649(3) 0.02798(9) 0.9352(2) 0.0500(7) Uani 1 1 d . . . . .
H2 H 0.1026 0.0056 0.9308 0.060 Uiso 1 1 calc R U . . .
C2S C 0.6739(3) 0.22497(14) 0.7092(3) 0.0770(11) Uani 1 1 d . . . . .
H2S1 H 0.7036 0.2029 0.7633 0.115 Uiso 1 1 calc R U . . .
H2S2 H 0.5977 0.2140 0.6599 0.115 Uiso 1 1 calc R U . . .
H2S3 H 0.6532 0.2522 0.7411 0.115 Uiso 1 1 calc R U . . .
C3 C 0.2732(3) 0.02684(9) 1.0134(2) 0.0494(7) Uani 1 1 d . . . . .
H3 H 0.2861 0.0035 1.0626 0.059 Uiso 1 1 calc R U . . .
C4 C 0.3670(2) 0.06064(8) 1.02129(19) 0.0379(5) Uani 1 1 d . . . . .
C5 C 0.4866(3) 0.06263(9) 1.1011(2) 0.0430(6) Uani 1 1 d . . . . .
C6 C 0.5685(2) 0.09769(10) 1.10369(19) 0.0424(6) Uani 1 1 d . . . . .
C7 C 0.5364(2) 0.13348(8) 1.02836(18) 0.0350(5) Uani 1 1 d . . . . .
C8 C 0.6125(2) 0.17154(9) 1.0274(2) 0.0407(6) Uani 1 1 d . . . . .
H8 H 0.6894 0.1753 1.0790 0.049 Uiso 1 1 calc R U . . .
C9 C 0.5747(2) 0.20308(9) 0.9515(2) 0.0401(6) Uani 1 1 d . . . . .
H9 H 0.6246 0.2288 0.9517 0.048 Uiso 1 1 calc R U . . .
C10 C 0.4621(2) 0.19720(8) 0.87389(18) 0.0326(5) Uani 1 1 d . . . . .
H10 H 0.4384 0.2191 0.8217 0.039 Uiso 1 1 calc R U . . .
C11 C 0.4233(2) 0.13067(7) 0.94883(17) 0.0298(4) Uani 1 1 d . . . . .
C12 C 0.3383(2) 0.09420(7) 0.94505(17) 0.0309(5) Uani 1 1 d . . . . .
C13 C 0.5181(3) 0.02473(12) 1.1793(3) 0.0639(9) Uani 1 1 d . . . . .
H13A H 0.5863 0.0067 1.1633 0.096 Uiso 1 1 calc R U . . .
H13B H 0.4422 0.0065 1.1747 0.096 Uiso 1 1 calc R U . . .
H13C H 0.5461 0.0367 1.2497 0.096 Uiso 1 1 calc R U . . .
C14 C 0.6966(3) 0.10022(13) 1.1821(2) 0.0602(8) Uani 1 1 d . . . . .
H14A H 0.7022 0.1279 1.2207 0.090 Uiso 1 1 calc R U . . .
H14B H 0.7653 0.0989 1.1453 0.090 Uiso 1 1 calc R U . . .
H14C H 0.7047 0.0754 1.2305 0.090 Uiso 1 1 calc R U . . .
C15 C 0.4524(2) 0.10177(8) 0.7023(2) 0.0376(5) Uani 1 1 d . . . . .
H15 H 0.5066 0.1151 0.7613 0.045 Uiso 1 1 calc R U . . .
C16 C 0.5073(3) 0.07717(9) 0.6341(2) 0.0478(7) Uani 1 1 d . . . . .
H16 H 0.5971 0.0742 0.6472 0.057 Uiso 1 1 calc R U . . .
C17 C 0.4306(3) 0.05734(9) 0.5481(2) 0.0498(7) Uani 1 1 d . . . . .
H17 H 0.4677 0.0414 0.5011 0.060 Uiso 1 1 calc R U . . .
C18 C 0.2960(3) 0.06075(8) 0.5299(2) 0.0395(5) Uani 1 1 d . . . . .
C19 C 0.2050(3) 0.04107(9) 0.4415(2) 0.0467(6) Uani 1 1 d . . . . .
C20 C 0.0753(3) 0.04568(8) 0.43148(19) 0.0416(6) Uani 1 1 d . . . . .
C21 C 0.0266(2) 0.07249(7) 0.50545(18) 0.0346(5) Uani 1 1 d . . . . .
C22 C -0.1046(2) 0.08197(9) 0.4972(2) 0.0415(6) Uani 1 1 d . . . . .
H22 H -0.1680 0.0690 0.4434 0.050 Uiso 1 1 calc R U . . .
C23 C -0.1388(2) 0.11003(9) 0.5678(2) 0.0442(6) Uani 1 1 d . . . . .
H23 H -0.2261 0.1167 0.5621 0.053 Uiso 1 1 calc R U . . .
C24 C -0.0448(2) 0.12894(9) 0.64863(19) 0.0364(5) Uani 1 1 d . . . . .
H24 H -0.0704 0.1482 0.6964 0.044 Uiso 1 1 calc R U . . .
C25 C 0.1146(2) 0.09273(7) 0.58869(17) 0.0293(4) Uani 1 1 d . . . . .
C26 C 0.2490(2) 0.08610(7) 0.60244(17) 0.0302(5) Uani 1 1 d . . . . .
C27 C 0.2594(4) 0.01673(13) 0.3615(3) 0.0799(12) Uani 1 1 d . . . . .
H27A H 0.2898 -0.0123 0.3886 0.120 Uiso 1 1 calc R U . . .
H27B H 0.3305 0.0336 0.3468 0.120 Uiso 1 1 calc R U . . .
H27C H 0.1931 0.0132 0.2973 0.120 Uiso 1 1 calc R U . . .
C28 C -0.0216(3) 0.02515(10) 0.3405(2) 0.0577(8) Uani 1 1 d . . . . .
H28A H -0.0457 0.0468 0.2844 0.087 Uiso 1 1 calc R U . . .
H28B H -0.0974 0.0162 0.3638 0.087 Uiso 1 1 calc R U . . .
H28C H 0.0163 -0.0006 0.3150 0.087 Uiso 1 1 calc R U . . .
C29 C 0.3023(2) 0.20165(9) 0.60196(18) 0.0361(5) Uani 1 1 d . . . . .
H29 H 0.3328 0.1762 0.5740 0.043 Uiso 1 1 calc R U . . .
C30 C 0.3213(3) 0.24321(10) 0.5611(2) 0.0462(6) Uani 1 1 d . . . . .
H30 H 0.3644 0.2455 0.5066 0.055 Uiso 1 1 calc R U . . .
C31 C 0.2772(3) 0.28069(9) 0.6004(2) 0.0469(6) Uani 1 1 d . . . . .
H31 H 0.2936 0.3088 0.5751 0.056 Uiso 1 1 calc R U . . .
C32 C 0.2073(2) 0.27737(8) 0.67866(19) 0.0374(5) Uani 1 1 d . . . . .
C33 C 0.1497(3) 0.31426(8) 0.7218(2) 0.0470(7) Uani 1 1 d . . . . .
C34 C 0.0801(3) 0.30677(9) 0.7947(2) 0.0489(7) Uani 1 1 d . . . . .
C35 C 0.0655(2) 0.26256(8) 0.83364(19) 0.0379(5) Uani 1 1 d . . . . .
C36 C -0.0057(3) 0.25158(10) 0.9077(2) 0.0460(6) Uani 1 1 d . . . . .
H36 H -0.0490 0.2739 0.9359 0.055 Uiso 1 1 calc R U . . .
C37 C -0.0118(2) 0.20843(10) 0.9385(2) 0.0445(6) Uani 1 1 d . . . . .
H37 H -0.0611 0.2010 0.9867 0.053 Uiso 1 1 calc R U . . .
C38 C 0.0548(2) 0.17542(8) 0.89866(18) 0.0359(5) Uani 1 1 d . . . . .
H38 H 0.0510 0.1460 0.9220 0.043 Uiso 1 1 calc R U . . .
C39 C 0.1265(2) 0.22716(7) 0.79534(17) 0.0296(4) Uani 1 1 d . . . . .
C40 C 0.1934(2) 0.23435(7) 0.71534(17) 0.0301(4) Uani 1 1 d . . . . .
C41 C 0.1713(4) 0.36062(9) 0.6840(3) 0.0717(11) Uani 1 1 d . . . . .
H41A H 0.1394 0.3824 0.7263 0.108 Uiso 1 1 calc R U . . .
H41B H 0.1258 0.3638 0.6111 0.108 Uiso 1 1 calc R U . . .
H41C H 0.2626 0.3653 0.6906 0.108 Uiso 1 1 calc R U . . .
C42 C 0.0153(4) 0.34386(11) 0.8406(3) 0.0821(12) Uani 1 1 d . . . . .
H42A H 0.0493 0.3450 0.9160 0.123 Uiso 1 1 calc R U . . .
H42B H -0.0767 0.3385 0.8254 0.123 Uiso 1 1 calc R U . . .
H42C H 0.0316 0.3720 0.8098 0.123 Uiso 1 1 calc R U . . .

loop_
_atom_site_aniso_label
_atom_site_aniso_U_11
_atom_site_aniso_U_22
_atom_site_aniso_U_33
_atom_site_aniso_U_23
_atom_site_aniso_U_13
_atom_site_aniso_U_12
Fe1 0.02408(16) 0.02468(16) 0.02610(16) -0.00171(11) 0.00475(12) 0.00109(11)
Cl1 0.0369(3) 0.0420(3) 0.0491(4) -0.0031(3) 0.0131(3) -0.0044(2)
Cl2A 0.063(3) 0.072(2) 0.0743(7) -0.0144(12) -0.005(2) 0.023(2)
Cl2B 0.063(3) 0.072(2) 0.0743(7) -0.0144(12) -0.005(2) 0.023(2)
O1 0.0423(11) 0.0539(12) 0.0969(17) 0.0148(12) 0.0289(11) 0.0018(9)
O2 0.0848(19) 0.115(2) 0.0521(14) -0.0005(14) 0.0004(13) -0.0401(16)
O3 0.0671(16) 0.101(2) 0.137(3) -0.059(2) 0.0469(17) -0.0043(15)
O4 0.0818(18) 0.0732(16) 0.097(2) 0.0378(15) 0.0180(15) -0.0121(14)
O5 0.191(5) 0.166(4) 0.144(4) -0.067(3) 0.030(4) -0.006(4)
O6 0.193(4) 0.076(2) 0.131(3) -0.019(2) 0.094(3) -0.007(2)
O7 0.215(6) 0.196(6) 0.242(7) 0.131(5) -0.032(5) 0.005(5)
O8A 0.067(5) 0.103(6) 0.180(9) 0.002(6) 0.012(5) -0.016(4)
O8B 0.112(6) 0.347(13) 0.091(5) 0.019(6) 0.036(4) 0.132(7)
N1 0.0307(9) 0.0278(9) 0.0308(9) -0.0014(7) 0.0052(7) 0.0000(7)
N1S 0.0510(16) 0.100(2) 0.0616(17) 0.0180(16) 0.0159(14) -0.0027(15)
N2 0.0261(9) 0.0295(9) 0.0287(9) -0.0034(7) 0.0061(7) 0.0004(7)
N3 0.0300(9) 0.0277(9) 0.0314(9) -0.0035(7) 0.0063(7) 0.0028(7)
N4 0.0275(9) 0.0298(9) 0.0280(9) 0.0015(7) 0.0026(7) 0.0012(7)
N5 0.0258(9) 0.0315(9) 0.0285(9) 0.0015(7) 0.0044(7) 0.0005(7)
N6 0.0273(9) 0.0295(9) 0.0285(9) -0.0029(7) 0.0062(7) 0.0000(7)
C1 0.0392(13) 0.0322(12) 0.0431(13) 0.0020(10) 0.0054(10) -0.0048(10)
C1S 0.0407(14) 0.0555(17) 0.0488(16) 0.0137(13) 0.0050(12) 0.0059(12)
C2 0.0509(16) 0.0377(14) 0.0587(17) 0.0103(12) 0.0075(13) -0.0094(12)
C2S 0.061(2) 0.091(3) 0.088(3) 0.025(2) 0.035(2) 0.0116(19)
C3 0.0564(17) 0.0379(14) 0.0529(16) 0.0163(12) 0.0110(13) 0.0007(12)
C4 0.0418(13) 0.0367(12) 0.0348(12) 0.0046(10) 0.0086(10) 0.0078(10)
C5 0.0441(14) 0.0515(15) 0.0326(12) 0.0094(11) 0.0077(10) 0.0129(12)
C6 0.0363(13) 0.0600(16) 0.0288(12) 0.0023(11) 0.0034(10) 0.0111(11)
C7 0.0297(11) 0.0460(13) 0.0286(11) -0.0061(10) 0.0052(9) 0.0041(10)
C8 0.0294(12) 0.0536(15) 0.0356(12) -0.0106(11) 0.0009(10) -0.0013(10)
C9 0.0331(12) 0.0430(14) 0.0441(14) -0.0108(11) 0.0091(10) -0.0091(10)
C10 0.0300(11) 0.0324(11) 0.0358(12) -0.0053(9) 0.0087(9) -0.0035(9)
C11 0.0300(11) 0.0326(11) 0.0271(10) -0.0037(8) 0.0076(9) 0.0038(9)
C12 0.0316(11) 0.0320(11) 0.0289(11) -0.0013(9) 0.0069(9) 0.0048(9)
C13 0.063(2) 0.073(2) 0.0509(17) 0.0246(16) 0.0035(15) 0.0126(16)
C14 0.0407(15) 0.091(2) 0.0415(15) 0.0130(15) -0.0041(12) 0.0060(15)
C15 0.0303(11) 0.0366(12) 0.0445(13) -0.0073(10) 0.0058(10) 0.0038(9)
C16 0.0360(13) 0.0482(15) 0.0605(17) -0.0120(13) 0.0135(12) 0.0104(11)
C17 0.0531(16) 0.0432(15) 0.0561(17) -0.0135(12) 0.0192(13) 0.0135(12)
C18 0.0480(14) 0.0302(12) 0.0386(13) -0.0066(10) 0.0069(11) 0.0071(10)
C19 0.0641(18) 0.0338(13) 0.0381(13) -0.0104(10) 0.0040(12) 0.0098(12)
C20 0.0595(16) 0.0252(11) 0.0326(12) -0.0021(9) -0.0044(11) 0.0000(11)
C21 0.0415(13) 0.0258(11) 0.0314(11) 0.0029(9) -0.0018(10) -0.0034(9)
C22 0.0391(13) 0.0428(14) 0.0352(13) 0.0048(10) -0.0060(10) -0.0115(11)
C23 0.0287(12) 0.0559(16) 0.0440(14) 0.0055(12) 0.0006(10) -0.0032(11)
C24 0.0276(11) 0.0444(13) 0.0358(12) 0.0010(10) 0.0045(9) 0.0010(10)
C25 0.0340(11) 0.0223(10) 0.0292(11) 0.0025(8) 0.0029(9) -0.0002(8)
C26 0.0333(11) 0.0240(10) 0.0315(11) -0.0012(8) 0.0040(9) 0.0028(8)
C27 0.090(3) 0.082(3) 0.062(2) -0.0403(19) 0.0065(19) 0.024(2)
C28 0.077(2) 0.0396(15) 0.0432(15) -0.0098(12) -0.0127(14) -0.0035(14)
C29 0.0326(12) 0.0440(13) 0.0321(12) 0.0041(10) 0.0085(9) 0.0012(10)
C30 0.0394(14) 0.0576(17) 0.0425(14) 0.0161(12) 0.0112(11) -0.0048(12)
C31 0.0453(14) 0.0424(14) 0.0480(15) 0.0177(12) 0.0010(12) -0.0090(11)
C32 0.0373(12) 0.0314(12) 0.0368(12) 0.0036(9) -0.0046(10) -0.0035(9)
C33 0.0571(17) 0.0260(12) 0.0466(15) -0.0015(10) -0.0107(13) -0.0001(11)
C34 0.0568(17) 0.0313(13) 0.0493(16) -0.0111(11) -0.0063(13) 0.0109(11)
C35 0.0375(12) 0.0353(12) 0.0364(12) -0.0093(10) -0.0004(10) 0.0061(10)
C36 0.0412(14) 0.0531(16) 0.0425(14) -0.0167(12) 0.0071(11) 0.0130(12)
C37 0.0368(13) 0.0607(17) 0.0389(13) -0.0105(12) 0.0146(11) 0.0013(12)
C38 0.0326(12) 0.0421(13) 0.0347(12) -0.0028(10) 0.0114(9) -0.0026(10)
C39 0.0268(10) 0.0283(10) 0.0304(11) -0.0040(8) -0.0001(8) 0.0018(8)
C40 0.0286(10) 0.0283(10) 0.0291(11) -0.0008(8) -0.0018(8) 0.0008(8)
C41 0.106(3) 0.0291(14) 0.069(2) 0.0047(14) -0.002(2) -0.0014(15)
C42 0.114(3) 0.0455(18) 0.081(3) -0.0181(17) 0.012(2) 0.032(2)

loop_
_atom_type_symbol
_atom_type_description
_atom_type_scat_dispersion_real
_atom_type_scat_dispersion_imag
_atom_type_scat_source
C C 0.0033 0.0016 'International Tables Vol C Tables 4.2.6.8 and 6.1.1.4'
H H 0.0000 0.0000 'International Tables Vol C Tables 4.2.6.8 and 6.1.1.4'
N N 0.0061 0.0033 'International Tables Vol C Tables 4.2.6.8 and 6.1.1.4'
O O 0.0106 0.0060 'International Tables Vol C Tables 4.2.6.8 and 6.1.1.4'
Cl Cl 0.1484 0.1585 'International Tables Vol C Tables 4.2.6.8 and 6.1.1.4'
Fe Fe 0.3463 0.8444 'International Tables Vol C Tables 4.2.6.8 and 6.1.1.4'

loop_
_geom_angle_atom_site_label_1
_geom_angle_atom_site_label_2
_geom_angle_atom_site_label_3
_geom_angle
N6 Fe1 N3 173.75(8)
N6 Fe1 N5 82.52(8)
N3 Fe1 N5 92.57(8)
N6 Fe1 N1 95.49(8)
N3 Fe1 N1 89.83(8)
N5 Fe1 N1 173.08(8)
N6 Fe1 N4 93.90(8)
N3 Fe1 N4 82.43(8)
N5 Fe1 N4 92.67(8)
N1 Fe1 N4 94.09(8)
N6 Fe1 N2 91.02(7)
N3 Fe1 N2 92.95(8)
N5 Fe1 N2 91.14(8)
N1 Fe1 N2 82.24(8)
N4 Fe1 N2 174.13(7)
O3 Cl1 O2 109.3(2)
O3 Cl1 O1 108.69(16)
O2 Cl1 O1 110.78(16)
O3 Cl1 O4 109.3(2)
O2 Cl1 O4 109.88(18)
O1 Cl1 O4 108.86(15)
O7 Cl2A O8A 93.5(8)
O7 Cl2A O6 116.5(8)
O8A Cl2A O6 108.3(7)
O7 Cl2A O5 134.8(9)
O8A Cl2A O5 93.3(7)
O6 Cl2A O5 103.4(7)
O6 Cl2B O8B 109.9(7)
O6 Cl2B O7 115.5(7)
O8B Cl2B O7 103.0(6)
O6 Cl2B O5 107.2(6)
O8B Cl2B O5 91.8(6)
O7 Cl2B O5 125.8(7)
C1 N1 C12 117.7(2)
C1 N1 Fe1 129.08(16)
C12 N1 Fe1 113.16(15)
C10 N2 C11 117.16(19)
C10 N2 Fe1 130.03(16)
C11 N2 Fe1 112.75(14)
C15 N3 C26 117.61(19)
C15 N3 Fe1 128.94(16)
C26 N3 Fe1 113.35(15)
C24 N4 C25 117.59(19)
C24 N4 Fe1 129.15(16)
C25 N4 Fe1 113.23(14)
C29 N5 C40 117.7(2)
C29 N5 Fe1 129.17(16)
C40 N5 Fe1 112.70(14)
C38 N6 C39 117.6(2)
C38 N6 Fe1 129.53(16)
C39 N6 Fe1 112.83(14)
N1 C1 C2 121.8(2)
N1S C1S C2S 178.7(4)
C3 C2 C1 120.5(3)
C2 C3 C4 120.1(2)
C12 C4 C3 115.7(2)
C12 C4 C5 119.5(2)
C3 C4 C5 124.9(2)
C6 C5 C4 120.1(2)
C6 C5 C13 121.6(3)
C4 C5 C13 118.3(3)
C5 C6 C7 120.6(2)
C5 C6 C14 122.0(3)
C7 C6 C14 117.3(3)
C11 C7 C8 116.3(2)
C11 C7 C6 119.2(2)
C8 C7 C6 124.5(2)
C9 C8 C7 119.9(2)
C8 C9 C10 120.1(2)
N2 C10 C9 122.5(2)
N2 C11 C7 124.0(2)
N2 C11 C12 115.54(19)
C7 C11 C12 120.4(2)
N1 C12 C4 124.2(2)
N1 C12 C11 115.8(2)
C4 C12 C11 120.1(2)
N3 C15 C16 122.2(2)
C17 C16 C15 120.0(2)
C16 C17 C18 120.0(2)
C26 C18 C17 116.1(2)
C26 C18 C19 118.9(2)
C17 C18 C19 125.0(2)
C20 C19 C18 120.6(2)
C20 C19 C27 122.2(3)
C18 C19 C27 117.2(3)
C19 C20 C21 120.5(2)
C19 C20 C28 121.6(3)
C21 C20 C28 117.8(3)
C25 C21 C22 116.4(2)
C25 C21 C20 118.8(2)
C22 C21 C20 124.7(2)
C23 C22 C21 119.6(2)
C22 C23 C24 120.3(2)
N4 C24 C23 122.0(2)
N4 C25 C21 124.0(2)
N4 C25 C26 115.21(19)
C21 C25 C26 120.8(2)
N3 C26 C18 124.0(2)
N3 C26 C25 115.71(19)
C18 C26 C25 120.3(2)
N5 C29 C30 121.9(2)
C31 C30 C29 120.0(2)
C30 C31 C32 120.3(2)
C40 C32 C31 115.7(2)
C40 C32 C33 119.0(2)
C31 C32 C33 125.3(2)
C34 C33 C32 120.0(2)
C34 C33 C41 122.1(3)
C32 C33 C41 117.8(3)
C33 C34 C35 121.5(2)
C33 C34 C42 122.4(3)
C35 C34 C42 116.2(3)
C39 C35 C36 116.2(2)
C39 C35 C34 118.3(2)
C36 C35 C34 125.5(2)
C37 C36 C35 119.9(2)
C36 C37 C38 120.2(2)
N6 C38 C37 122.2(2)
N6 C39 C35 123.9(2)
N6 C39 C40 115.63(19)
C35 C39 C40 120.5(2)
N5 C40 C32 124.3(2)
N5 C40 C39 115.24(19)
C32 C40 C39 120.5(2)

loop_
_geom_bond_atom_site_label_1
_geom_bond_atom_site_label_2
_geom_bond_distance
Fe1 N6 1.9646(18)
Fe1 N3 1.9652(18)
Fe1 N5 1.9692(18)
Fe1 N1 1.9742(19)
Fe1 N4 1.9744(18)
Fe1 N2 1.9843(18)
Cl1 O3 1.412(2)
Cl1 O2 1.414(2)
Cl1 O1 1.427(2)
Cl1 O4 1.429(2)
Cl2A O7 1.276(12)
Cl2A O8A 1.350(10)
Cl2A O6 1.434(11)
Cl2A O5 1.440(12)
Cl2B O6 1.356(8)
Cl2B O8B 1.362(10)
Cl2B O7 1.371(10)
Cl2B O5 1.446(9)
N1 C1 1.333(3)
N1 C12 1.366(3)
N1S C1S 1.121(4)
N2 C10 1.336(3)
N2 C11 1.371(3)
N3 C15 1.333(3)
N3 C26 1.364(3)
N4 C24 1.335(3)
N4 C25 1.367(3)
N5 C29 1.334(3)
N5 C40 1.368(3)
N6 C38 1.333(3)
N6 C39 1.368(3)
C1 C2 1.396(4)
C1S C2S 1.441(4)
C2 C3 1.354(4)
C3 C4 1.415(4)
C4 C12 1.403(3)
C4 C5 1.450(4)
C5 C6 1.367(4)
C5 C13 1.517(4)
C6 C7 1.447(4)
C6 C14 1.508(4)
C7 C11 1.401(3)
C7 C8 1.407(4)
C8 C9 1.366(4)
C9 C10 1.392(3)
C11 C12 1.419(3)
C15 C16 1.393(3)
C16 C17 1.364(4)
C17 C18 1.407(4)
C18 C26 1.401(3)
C18 C19 1.452(4)
C19 C20 1.369(4)
C19 C27 1.505(4)
C20 C21 1.449(4)
C20 C28 1.515(3)
C21 C25 1.401(3)
C21 C22 1.411(4)
C22 C23 1.365(4)
C23 C24 1.398(3)
C25 C26 1.421(3)
C29 C30 1.394(4)
C30 C31 1.369(4)
C31 C32 1.408(4)
C32 C40 1.401(3)
C32 C33 1.447(4)
C33 C34 1.363(5)
C33 C41 1.516(4)
C34 C35 1.446(4)
C34 C42 1.511(4)
C35 C39 1.402(3)
C35 C36 1.408(4)
C36 C37 1.366(4)
C37 C38 1.394(3)
C39 C40 1.419(3)
